data_4038431
loop_
_publ_author_name
'Bartolo, Nicole D.'
'Woerpel, K. A.'

_publ_section_title
;
 Evidence Against Single-Electron Transfer in the Additions of Most
 Organomagnesium Reagents to Carbonyl Compounds.
;
_journal_name_full 'The Journal of organic chemistry'
_journal_paper_doi 10.1021/acs.joc.0c00481
_journal_year 2020
_chemical_formula_sum 'C22 H18 O'
_chemical_formula_weight 298.36
_space_group_crystal_system tetragonal
_space_group_IT_number 110
_space_group_name_Hall 'I 4bw -2c'
_space_group_name_H-M_alt 'I 41 c d'
_atom_sites_solution_hydrogens mixed
_audit_creation_method SHELXL-2018/3
_cell_angle_alpha 90
_cell_angle_beta 90
_cell_angle_gamma 90
_cell_formula_units_Z 16
_cell_length_a 28.371(2)
_cell_length_b 28.371(2)
_cell_length_c 7.9856(6)
_cell_measurement_reflns_used 9897
_cell_measurement_temperature 100(2)
_cell_measurement_theta_max 27.77
_cell_measurement_theta_min 2.27
_cell_volume 6427.7(8)
_computing_cell_refinement 'Bruker SAINT'
_computing_data_collection 'Bruker APEX2'
_computing_data_reduction 'Bruker SAINT'
_computing_molecular_graphics 'Diamond (Brakdenburg & Putz, 2014)'
_computing_structure_refinement 'SHELXL-2018/3 (Sheldrick, 2018)'
_computing_structure_solution 'SHELXT (Sheldrick 2015)'
_diffrn_ambient_temperature 100(2)
_diffrn_measured_fraction_theta_full 1.000
_diffrn_measured_fraction_theta_max 1.000
_diffrn_measurement_device_type 'Bruker APEX-II CCD'
_diffrn_measurement_method '\w scans'
_diffrn_radiation_monochromator graphite
_diffrn_radiation_source 'sealed tube'
_diffrn_radiation_type MoK\a
_diffrn_radiation_wavelength 0.71073
_diffrn_reflns_av_R_equivalents 0.0372
_diffrn_reflns_av_unetI/netI 0.0225
_diffrn_reflns_Laue_measured_fraction_full 1.000
_diffrn_reflns_Laue_measured_fraction_max 1.000
_diffrn_reflns_limit_h_max 37
_diffrn_reflns_limit_h_min -37
_diffrn_reflns_limit_k_max 37
_diffrn_reflns_limit_k_min -36
_diffrn_reflns_limit_l_max 10
_diffrn_reflns_limit_l_min -10
_diffrn_reflns_number 35844
_diffrn_reflns_point_group_measured_fraction_full 1.000
_diffrn_reflns_point_group_measured_fraction_max 1.000
_diffrn_reflns_theta_full 25.242
_diffrn_reflns_theta_max 28.296
_diffrn_reflns_theta_min 1.435
_exptl_absorpt_coefficient_mu 0.074
_exptl_absorpt_correction_T_max 0.7457
_exptl_absorpt_correction_T_min 0.6677
_exptl_absorpt_correction_type multi-scan
_exptl_absorpt_process_details SADABS
_exptl_crystal_colour colourless
_exptl_crystal_density_diffrn 1.233
_exptl_crystal_description block
_exptl_crystal_F_000 2528
_exptl_crystal_size_max 0.560
_exptl_crystal_size_mid 0.360
_exptl_crystal_size_min 0.220
_refine_diff_density_max 0.368
_refine_diff_density_min -0.172
_refine_diff_density_rms 0.047
_refine_ls_abs_structure_details
;
 Flack x determined using 1684 quotients [(I+)-(I-)]/[(I+)+(I-)]
 (Parsons, Flack and Wagner, Acta Cryst. B69 (2013) 249-259).
;
_refine_ls_abs_structure_Flack 0.3(5)
_refine_ls_extinction_method none
_refine_ls_goodness_of_fit_ref 1.040
_refine_ls_hydrogen_treatment mixed
_refine_ls_matrix_type full
_refine_ls_number_parameters 212
_refine_ls_number_reflns 4003
_refine_ls_number_restraints 2
_refine_ls_restrained_S_all 1.039
_refine_ls_R_factor_all 0.0472
_refine_ls_R_factor_gt 0.0449
_refine_ls_shift/su_max 0.000
_refine_ls_shift/su_mean 0.000
_refine_ls_structure_factor_coef Fsqd
_refine_ls_weighting_details 'w=1/[\s^2^(Fo^2^)+(0.0677P)^2^+4.0750P] where P=(Fo^2^+2Fc^2^)/3'
_refine_ls_weighting_scheme calc
_refine_ls_wR_factor_gt 0.1130
_refine_ls_wR_factor_ref 0.1148
_reflns_Friedel_coverage 0.864
_reflns_Friedel_fraction_full 0.999
_reflns_Friedel_fraction_max 0.999
_reflns_number_gt 3819
_reflns_number_total 4003
_reflns_threshold_expression 'I > 2\s(I)'
_cod_data_source_file jo0c00481_si_002.cif
_cod_data_source_block 19kaw6h
_cod_original_cell_volume 6427.9(11)
_cod_database_code 4038431
_shelx_shelxl_version_number 2018/3
_shelx_space_group_comment
;
The symmetry employed for this shelxl refinement is uniquely defined
by the following loop, which should always be used as a source of
symmetry information in preference to the above space-group names.
They are only intended as comments.
;
_shelx_estimated_absorpt_t_min 0.960
_shelx_estimated_absorpt_t_max 0.984

loop_
_space_group_symop_operation_xyz
'x, y, z'
'-x+1/2, -y+1/2, z+1/2'
'-y, x+1/2, z+1/4'
'y+1/2, -x, z+3/4'
'x, -y, z+1/2'
'-x+1/2, y+1/2, z'
'-y, -x+1/2, z+3/4'
'y+1/2, x, z+1/4'
'x+1/2, y+1/2, z+1/2'
'-x+1, -y+1, z+1'
'-y+1/2, x+1, z+3/4'
'y+1, -x+1/2, z+5/4'
'x+1/2, -y+1/2, z+1'
'-x+1, y+1, z+1/2'
'-y+1/2, -x+1, z+5/4'
'y+1, x+1/2, z+3/4'

loop_
_atom_site_label
_atom_site_type_symbol
_atom_site_fract_x
_atom_site_fract_y
_atom_site_fract_z
_atom_site_U_iso_or_equiv
_atom_site_adp_type
_atom_site_occupancy
_atom_site_site_symmetry_order
_atom_site_calc_flag
_atom_site_refinement_flags_posn
_atom_site_refinement_flags_adp
_atom_site_refinement_flags_occupancy
_atom_site_disorder_assembly
_atom_site_disorder_group
O1 O 0.25384(6) 0.29622(6) 0.9478(2) 0.0224(3) Uani 1 1 d D . . . .
H1O H 0.2381(10) 0.2828(10) 0.872(3) 0.038(9) Uiso 1 1 d D . . . .
C1 C 0.27329(8) 0.33886(7) 0.8779(3) 0.0202(4) Uani 1 1 d . . . . .
H1 H 0.266109 0.339634 0.755318 0.024 Uiso 1 1 calc R U . . .
C2 C 0.32600(8) 0.33733(7) 0.9004(3) 0.0204(4) Uani 1 1 d . . . . .
H2 H 0.336650 0.337358 1.019727 0.024 Uiso 1 1 calc R U . . .
C3 C 0.36052(7) 0.36063(7) 0.7783(3) 0.0191(4) Uani 1 1 d . . . . .
C4 C 0.35532(8) 0.30732(8) 0.7860(3) 0.0216(4) Uani 1 1 d . . . . .
H4A H 0.339177 0.291509 0.691528 0.026 Uiso 1 1 calc R U . . .
H4B H 0.381446 0.289057 0.836435 0.026 Uiso 1 1 calc R U . . .
C5 C 0.25111(8) 0.38225(8) 0.9603(3) 0.0197(4) Uani 1 1 d . . . . .
C6 C 0.26864(8) 0.42728(8) 0.9263(3) 0.0258(5) Uani 1 1 d . . . . .
H6 H 0.295146 0.430751 0.854680 0.031 Uiso 1 1 calc R U . . .
C7 C 0.24782(9) 0.46696(8) 0.9958(3) 0.0282(5) Uani 1 1 d . . . . .
H7 H 0.260057 0.497340 0.970975 0.034 Uiso 1 1 calc R U . . .
C8 C 0.20916(9) 0.46252(8) 1.1015(3) 0.0264(5) Uani 1 1 d . . . . .
H8 H 0.194916 0.489726 1.148953 0.032 Uiso 1 1 calc R U . . .
C9 C 0.19159(8) 0.41813(9) 1.1371(3) 0.0265(5) Uani 1 1 d . . . . .
H9 H 0.165277 0.414822 1.209706 0.032 Uiso 1 1 calc R U . . .
C10 C 0.21234(8) 0.37832(8) 1.0667(3) 0.0230(5) Uani 1 1 d . . . . .
H10 H 0.199915 0.348022 1.091624 0.028 Uiso 1 1 calc R U . . .
C11 C 0.34840(7) 0.38949(7) 0.6271(3) 0.0190(4) Uani 1 1 d . . . . .
C12 C 0.37979(7) 0.42819(7) 0.6187(3) 0.0188(4) Uani 1 1 d . . . . .
C13 C 0.37685(8) 0.46054(8) 0.4879(3) 0.0241(5) Uani 1 1 d . . . . .
H13 H 0.397469 0.486891 0.483645 0.029 Uiso 1 1 calc R U . . .
C14 C 0.34319(9) 0.45359(9) 0.3635(3) 0.0283(5) Uani 1 1 d . . . . .
H14 H 0.340882 0.475286 0.273198 0.034 Uiso 1 1 calc R U . . .
C15 C 0.31282(8) 0.41496(9) 0.3705(3) 0.0267(5) Uani 1 1 d . . . . .
H15 H 0.290068 0.410618 0.284598 0.032 Uiso 1 1 calc R U . . .
C16 C 0.31534(8) 0.38261(8) 0.5019(3) 0.0225(4) Uani 1 1 d . . . . .
H16 H 0.294698 0.356266 0.505314 0.027 Uiso 1 1 calc R U . . .
C17 C 0.40292(7) 0.38393(7) 0.8508(3) 0.0201(4) Uani 1 1 d . . . . .
C18 C 0.41326(7) 0.42473(8) 0.7582(3) 0.0192(4) Uani 1 1 d . . . . .
C19 C 0.45165(8) 0.45258(8) 0.8029(3) 0.0227(4) Uani 1 1 d . . . . .
H19 H 0.458628 0.480534 0.742291 0.027 Uiso 1 1 calc R U . . .
C20 C 0.47959(8) 0.43899(9) 0.9370(3) 0.0264(5) Uani 1 1 d . . . . .
H20 H 0.506067 0.457650 0.967074 0.032 Uiso 1 1 calc R U . . .
C21 C 0.46937(9) 0.39829(9) 1.0284(3) 0.0265(5) Uani 1 1 d . . . . .
H21 H 0.489058 0.389379 1.119224 0.032 Uiso 1 1 calc R U . . .
C22 C 0.43056(8) 0.37075(8) 0.9871(3) 0.0244(5) Uani 1 1 d . . . . .
H22 H 0.423022 0.343472 1.050714 0.029 Uiso 1 1 calc R U . . .

loop_
_atom_site_aniso_label
_atom_site_aniso_U_11
_atom_site_aniso_U_22
_atom_site_aniso_U_33
_atom_site_aniso_U_23
_atom_site_aniso_U_13
_atom_site_aniso_U_12
O1 0.0210(7) 0.0183(7) 0.0279(8) 0.0036(6) -0.0012(7) -0.0059(6)
C1 0.0195(10) 0.0180(9) 0.0231(10) 0.0020(8) 0.0016(8) -0.0020(7)
C2 0.0198(10) 0.0189(10) 0.0225(10) 0.0027(8) 0.0001(8) -0.0025(8)
C3 0.0172(9) 0.0176(10) 0.0224(10) 0.0009(8) 0.0027(8) -0.0009(7)
C4 0.0213(10) 0.0159(9) 0.0275(11) 0.0010(8) 0.0001(8) -0.0004(8)
C5 0.0166(9) 0.0209(10) 0.0216(9) 0.0007(8) 0.0004(8) -0.0007(7)
C6 0.0236(11) 0.0224(11) 0.0315(12) 0.0028(9) 0.0081(9) -0.0014(8)
C7 0.0282(11) 0.0204(10) 0.0360(13) 0.0024(10) 0.0076(10) -0.0005(9)
C8 0.0272(11) 0.0266(11) 0.0253(11) -0.0028(9) 0.0022(9) 0.0052(9)
C9 0.0210(10) 0.0333(12) 0.0251(12) 0.0008(10) 0.0074(9) 0.0013(9)
C10 0.0209(10) 0.0248(11) 0.0232(11) 0.0028(8) 0.0017(8) -0.0036(8)
C11 0.0172(9) 0.0167(9) 0.0231(10) -0.0010(8) 0.0045(8) 0.0026(7)
C12 0.0178(9) 0.0175(9) 0.0211(10) -0.0018(8) 0.0045(8) 0.0022(7)
C13 0.0250(11) 0.0210(10) 0.0264(11) 0.0036(9) 0.0041(9) -0.0009(8)
C14 0.0323(12) 0.0283(12) 0.0241(11) 0.0055(10) 0.0022(10) 0.0060(9)
C15 0.0235(11) 0.0322(12) 0.0244(11) -0.0020(10) -0.0027(9) 0.0055(9)
C16 0.0187(10) 0.0227(10) 0.0260(11) -0.0031(9) 0.0010(8) 0.0017(8)
C17 0.0200(10) 0.0185(10) 0.0218(10) -0.0009(8) 0.0036(8) 0.0002(7)
C18 0.0190(9) 0.0184(10) 0.0203(10) -0.0013(8) 0.0054(8) 0.0023(7)
C19 0.0237(10) 0.0207(10) 0.0238(10) -0.0033(8) 0.0049(8) -0.0002(8)
C20 0.0246(11) 0.0255(11) 0.0291(11) -0.0076(9) -0.0003(10) -0.0021(9)
C21 0.0247(11) 0.0290(11) 0.0258(12) -0.0038(9) -0.0033(9) 0.0002(9)
C22 0.0241(11) 0.0234(10) 0.0256(11) 0.0038(9) 0.0008(9) 0.0008(9)

loop_
_atom_type_symbol
_atom_type_description
_atom_type_scat_dispersion_real
_atom_type_scat_dispersion_imag
_atom_type_scat_source
C C 0.0033 0.0016 'International Tables Vol C Tables 4.2.6.8 and 6.1.1.4'
H H 0.0000 0.0000 'International Tables Vol C Tables 4.2.6.8 and 6.1.1.4'
O O 0.0106 0.0060 'International Tables Vol C Tables 4.2.6.8 and 6.1.1.4'

loop_
_geom_angle_atom_site_label_1
_geom_angle_atom_site_label_2
_geom_angle_atom_site_label_3
_geom_angle
_geom_angle_site_symmetry_1
_geom_angle_site_symmetry_3
_geom_angle_publ_flag
C1 O1 H1O 108(2) . . ?
O1 C1 C2 108.03(17) . . ?
O1 C1 C5 110.52(18) . . ?
C2 C1 C5 112.32(18) . . ?
O1 C1 H1 108.6 . . ?
C2 C1 H1 108.6 . . ?
C5 C1 H1 108.6 . . ?
C4 C2 C1 119.6(2) . . ?
C4 C2 C3 60.20(14) . . ?
C1 C2 C3 123.10(19) . . ?
C4 C2 H2 114.4 . . ?
C1 C2 H2 114.4 . . ?
C3 C2 H2 114.4 . . ?
C17 C3 C11 104.83(17) . . ?
C17 C3 C4 120.24(19) . . ?
C11 C3 C4 123.63(19) . . ?
C17 C3 C2 117.4(2) . . ?
C11 C3 C2 127.01(18) . . ?
C4 C3 C2 58.87(14) . . ?
C2 C4 C3 60.93(14) . . ?
C2 C4 H4A 117.7 . . ?
C3 C4 H4A 117.7 . . ?
C2 C4 H4B 117.7 . . ?
C3 C4 H4B 117.7 . . ?
H4A C4 H4B 114.8 . . ?
C10 C5 C6 118.2(2) . . ?
C10 C5 C1 121.45(19) . . ?
C6 C5 C1 120.3(2) . . ?
C7 C6 C5 120.8(2) . . ?
C7 C6 H6 119.6 . . ?
C5 C6 H6 119.6 . . ?
C6 C7 C8 120.4(2) . . ?
C6 C7 H7 119.8 . . ?
C8 C7 H7 119.8 . . ?
C9 C8 C7 119.4(2) . . ?
C9 C8 H8 120.3 . . ?
C7 C8 H8 120.3 . . ?
C8 C9 C10 120.2(2) . . ?
C8 C9 H9 119.9 . . ?
C10 C9 H9 119.9 . . ?
C9 C10 C5 121.0(2) . . ?
C9 C10 H10 119.5 . . ?
C5 C10 H10 119.5 . . ?
C16 C11 C12 120.1(2) . . ?
C16 C11 C3 131.3(2) . . ?
C12 C11 C3 108.53(19) . . ?
C13 C12 C11 120.6(2) . . ?
C13 C12 C18 130.7(2) . . ?
C11 C12 C18 108.62(19) . . ?
C14 C13 C12 118.9(2) . . ?
C14 C13 H13 120.6 . . ?
C12 C13 H13 120.6 . . ?
C13 C14 C15 120.4(2) . . ?
C13 C14 H14 119.8 . . ?
C15 C14 H14 119.8 . . ?
C14 C15 C16 121.0(2) . . ?
C14 C15 H15 119.5 . . ?
C16 C15 H15 119.5 . . ?
C11 C16 C15 119.0(2) . . ?
C11 C16 H16 120.5 . . ?
C15 C16 H16 120.5 . . ?
C22 C17 C18 121.0(2) . . ?
C22 C17 C3 129.7(2) . . ?
C18 C17 C3 109.24(19) . . ?
C19 C18 C17 119.7(2) . . ?
C19 C18 C12 131.5(2) . . ?
C17 C18 C12 108.65(19) . . ?
C20 C19 C18 119.2(2) . . ?
C20 C19 H19 120.4 . . ?
C18 C19 H19 120.4 . . ?
C19 C20 C21 121.0(2) . . ?
C19 C20 H20 119.5 . . ?
C21 C20 H20 119.5 . . ?
C22 C21 C20 120.4(2) . . ?
C22 C21 H21 119.8 . . ?
C20 C21 H21 119.8 . . ?
C21 C22 C17 118.7(2) . . ?
C21 C22 H22 120.7 . . ?
C17 C22 H22 120.7 . . ?

loop_
_geom_bond_atom_site_label_1
_geom_bond_atom_site_label_2
_geom_bond_distance
_geom_bond_site_symmetry_2
_geom_bond_publ_flag
O1 C1 1.442(3) . ?
O1 H1O 0.844(13) . ?
C1 C2 1.507(3) . ?
C1 C5 1.531(3) . ?
C1 H1 1.0000 . ?
C2 C4 1.500(3) . ?
C2 C3 1.532(3) . ?
C2 H2 1.0000 . ?
C3 C17 1.490(3) . ?
C3 C11 1.498(3) . ?
C3 C4 1.521(3) . ?
C4 H4A 0.9900 . ?
C4 H4B 0.9900 . ?
C5 C10 1.394(3) . ?
C5 C6 1.397(3) . ?
C6 C7 1.387(3) . ?
C6 H6 0.9500 . ?
C7 C8 1.390(3) . ?
C7 H7 0.9500 . ?
C8 C9 1.384(3) . ?
C8 H8 0.9500 . ?
C9 C10 1.392(3) . ?
C9 H9 0.9500 . ?
C10 H10 0.9500 . ?
C11 C16 1.385(3) . ?
C11 C12 1.415(3) . ?
C12 C13 1.393(3) . ?
C12 C18 1.467(3) . ?
C13 C14 1.392(4) . ?
C13 H13 0.9500 . ?
C14 C15 1.395(4) . ?
C14 H14 0.9500 . ?
C15 C16 1.396(3) . ?
C15 H15 0.9500 . ?
C16 H16 0.9500 . ?
C17 C22 1.393(3) . ?
C17 C18 1.404(3) . ?
C18 C19 1.392(3) . ?
C19 C20 1.387(4) . ?
C19 H19 0.9500 . ?
C20 C21 1.397(4) . ?
C20 H20 0.9500 . ?
C21 C22 1.390(3) . ?
C21 H21 0.9500 . ?
C22 H22 0.9500 . ?
